data_4117376
loop_
_publ_author_name
'Alex Rojas'
'Evangelina Mart\'inez-Morales'
'Claudio M. Zicovich-Wilson'
'Miguel A. Camblor'

_publ_contact_author_address 'Instituto de Ciencia de Materiales de Madrid'
_publ_contact_author_email macamblor@icmm.csic.es
_publ_contact_author_fax '+34 91 372 0623'
_publ_contact_author_name 'Miguel A. Camblor'
_publ_section_title
;
 Zeolite Synthesis in Fluoride Media: Structure Direction toward ITW by
 Small Methylimidazolium Cations
;
_journal_name_full 'Journal of the American Chemical Society'
_journal_page_first 2255
_journal_page_last 2263
_journal_paper_doi 10.1021/ja209832y
_journal_volume 134
_journal_year 2012
_chemical_formula_sum 'C5 F N2 O24 Si12'
_chemical_formula_weight 828.08
_space_group_IT_number 12
_symmetry_cell_setting monoclinic
_symmetry_space_group_name_Hall '-I 2y'
_symmetry_space_group_name_H-M 'I 1 2/m 1'
_audit_author_name 'MA Camblor'
_audit_creation_date 2011-10-19T10:51
_audit_creation_method 'from EXP file using GSAS2CIF'
_audit_update_record ' 2011-10-19T10:51  Initial CIF as created by GSAS2CIF'
_cell_angle_alpha 90.0
_cell_angle_beta 105.8066(13)
_cell_angle_gamma 90.0
_cell_formula_units_Z 4
_cell_length_a 10.42128(27)
_cell_length_b 14.8998(4)
_cell_length_c 17.5897(5)
_cell_volume 2627.96(12)
_computing_structure_refinement GSAS
_pd_block_id 2011-10-19T10:51|13DMIITWASMADE|MA_Camblor|Overall
_pd_phase_name 'from /media/Datos/AZ/TMIDMI-ITW/estructuras/AZ16402/Rietveld/AZ164'
_refine_ls_goodness_of_fit_all 1.57
_refine_ls_matrix_type full
_refine_ls_number_parameters 121
_refine_ls_number_restraints 72
_refine_ls_shift/su_max 0.05
_refine_ls_shift/su_mean 0.01
_cod_data_source_file ja209832y_si_002.cif
_cod_data_source_block 13DMIITWASMADE_phase_1
_cod_original_cell_volume 2627.97(18)
_cod_original_formula_sum 'C5.00 F N2.00 O24 Si12'
_cod_database_code 4117376

loop_
_symmetry_equiv_pos_site_id
_symmetry_equiv_pos_as_xyz
1 +x,+y,+z
2 -x,+y,-z
-1 -x,-y,-z
-2 +x,-y,+z
101 +x+1/2,+y+1/2,+z+1/2
102 -x+1/2,+y+1/2,-z+1/2
-101 -x+1/2,-y+1/2,-z+1/2
-102 +x+1/2,-y+1/2,+z+1/2

loop_
_atom_site_type_symbol
_atom_site_label
_atom_site_fract_x
_atom_site_fract_y
_atom_site_fract_z
_atom_site_occupancy
_atom_site_thermal_displace_type
_atom_site_U_iso_or_equiv
_atom_site_symmetry_multiplicity
Si Si1 0.6493(6) 0.23306(28) 0.05173(29) 1.0 Uiso 0.0163(8) 8
Si Si1b 0.6489(6) 0.25798(30) 0.55305(27) 1.0 Uiso 0.0163(8) 8
Si Si2 0.6949(5) 0.39705(33) 0.32028(28) 1.0 Uiso 0.0163(8) 8
Si Si2b 0.6850(5) 0.39940(32) 0.85100(30) 1.0 Uiso 0.0163(8) 8
Si Si3 0.6006(5) 0.3975(4) 0.14142(29) 1.0 Uiso 0.0163(8) 8
Si Si3b 0.5930(5) 0.3966(4) 0.67107(26) 1.0 Uiso 0.0163(8) 8
O O4 0.0 0.7072(10) 0.5 1.0 Uiso 0.0179(10) 4
O O4b 0.0 0.7416(9) 0.0 1.0 Uiso 0.0179(10) 4
O O5 0.8111(11) 0.3376(6) 0.3781(6) 1.0 Uiso 0.0179(10) 8
O O5b 0.8076(11) 0.3331(7) 0.9043(6) 1.0 Uiso 0.0179(10) 8
O O6 0.1183(14) 0.0 0.6123(8) 1.0 Uiso 0.0179(10) 4
O O6b 0.1064(14) 0.0 0.1462(8) 1.0 Uiso 0.0179(10) 4
O O7 0.6601(11) 0.3356(7) 0.0809(6) 1.0 Uiso 0.0179(10) 8
O O7b 0.6561(11) 0.3325(7) 0.6149(6) 1.0 Uiso 0.0179(10) 8
O O8 0.4471(11) 0.3707(6) 0.1246(6) 1.0 Uiso 0.0179(10) 8
O O8b 0.4396(11) 0.3642(6) 0.6576(6) 1.0 Uiso 0.0179(10) 8
O O9 0.6908(11) 0.3739(7) 0.2319(6) 1.0 Uiso 0.0179(10) 8
O O9b 0.6763(11) 0.3779(7) 0.7578(6) 1.0 Uiso 0.0179(10) 8
O O10 0.2521(11) 0.2174(6) 0.0013(6) 1.0 Uiso 0.0179(10) 8
O O11 0.2420(15) 0.0 0.8481(8) 1.0 Uiso 0.0179(10) 4
O O11b 0.2282(15) 0.0 0.3772(8) 1.0 Uiso 0.0179(10) 4
F F22 0.4998(14) 0.5 0.2275(7) 1.0 Uiso 0.0216(26) 4
N N1 0.471(4) 0.0591(22) 0.2150(15) 0.269(6) Uiso 0.0216(26) 8
C C2 0.438(4) 0.0249(24) 0.1385(11) 0.269(6) Uiso 0.0216(26) 8
C C3 0.443(4) -0.0649(23) 0.1448(14) 0.269(6) Uiso 0.0216(26) 8
N N4 0.480(4) -0.0850(22) 0.2251(17) 0.269(6) Uiso 0.0216(26) 8
C C5 0.4959(29) -0.0088(28) 0.2653(9) 0.269(6) Uiso 0.0216(26) 8
C C6 0.478(7) 0.1558(24) 0.2354(32) 0.269(6) Uiso 0.0216(26) 8
C C7 0.498(8) -0.1767(26) 0.2591(33) 0.269(6) Uiso 0.0216(26) 8
N N21 0.5581(23) -0.0382(24) 0.3670(20) 0.231(6) Uiso 0.0242(26) 8
C C22 0.555(5) -0.1295(21) 0.3496(26) 0.231(6) Uiso 0.0242(26) 8
C C23 0.513(5) -0.1370(14) 0.2706(27) 0.231(6) Uiso 0.0242(26) 8
N N24 0.491(4) -0.0503(18) 0.2403(20) 0.231(6) Uiso 0.0242(26) 8
C C25 0.519(4) 0.0070(14) 0.3000(22) 0.231(6) Uiso 0.0242(26) 8
C C26 0.599(4) 0.000(4) 0.4477(21) 0.231(6) Uiso 0.0242(26) 8
C C27 0.444(7) -0.0273(34) 0.1552(20) 0.231(6) Uiso 0.0242(26) 8

loop_
_atom_type_symbol
_atom_type_number_in_cell
Si 48.0
O 96.0
F 4.0
N 8.0
C 20.0

loop_
_geom_angle_atom_site_label_1
_geom_angle_atom_site_label_2
_geom_angle_atom_site_label_3
_geom_angle
_geom_angle_site_symmetry_1
_geom_angle_site_symmetry_3
_geom_angle_publ_flag
O4 Si1 O5 106.6(6) 101_544 -101_655 n
O4 Si1 O7 112.2(8) 101_544 1_555 n
O4 Si1 O10 108.2(5) 101_544 2_655 n
O5 Si1 O7 113.6(6) -101_655 1_555 n
O5 Si1 O10 106.7(6) -101_655 2_655 n
O7 Si1 O10 109.2(6) 1_555 2_655 n
O4b Si1b O5b 104.9(7) 101_545 -101_656 n
O4b Si1b O7b 112.0(7) 101_545 1_555 n
O4b Si1b O10 113.1(5) 101_545 -102_555 n
O5b Si1b O7b 109.6(6) -101_656 1_555 n
O5b Si1b O10 108.4(6) -101_656 -102_555 n
O7b Si1b O10 108.7(6) 1_555 -102_555 n
O5 Si2 O8b 103.3(6) 1_555 2_656 n
O5 Si2 O9 108.3(6) 1_555 1_555 n
O5 Si2 O11 102.3(7) 1_555 101_554 n
O8b Si2 O9 112.0(6) 2_656 1_555 n
O8b Si2 O11 114.6(7) 2_656 101_554 n
O9 Si2 O11 115.0(6) 1_555 101_554 n
O5b Si2b O8 105.6(6) 1_555 2_656 n
O5b Si2b O9b 105.5(6) 1_555 1_555 n
O5b Si2b O11b 106.2(7) 1_555 101_555 n
O8 Si2b O9b 113.3(6) 2_656 1_555 n
O8 Si2b O11b 111.6(7) 2_656 101_555 n
O9b Si2b O11b 113.9(7) 1_555 101_555 n
O6 Si3 O7 103.1(6) 101_554 1_555 n
O6 Si3 O8 111.6(7) 101_554 1_555 n
O6 Si3 O9 114.6(7) 101_554 1_555 n
O7 Si3 O8 105.9(6) 1_555 1_555 n
O7 Si3 O9 106.7(7) 1_555 1_555 n
O8 Si3 O9 113.9(6) 1_555 1_555 n
O6b Si3b O7b 108.3(6) 101_555 1_555 n
O6b Si3b O8b 113.4(7) 101_555 1_555 n
O6b Si3b O9b 111.6(7) 101_555 1_555 n
O7b Si3b O8b 106.3(6) 1_555 1_555 n
O7b Si3b O9b 106.1(6) 1_555 1_555 n
O8b Si3b O9b 110.6(6) 1_555 1_555 n
Si1 O4 Si1 152.5(11) 101_455 102_555 n
Si1b O4b Si1b 162.4(10) 101_454 102_555 n
Si1 O5 Si2 147.5(8) -101_655 1_555 n
Si1b O5b Si2b 149.0(8) -101_656 1_555 n
Si3 O6 Si3 137.8(9) 101_445 -102_455 n
Si3b O6b Si3b 144.4(9) 101_444 -102_454 n
Si1 O7 Si3 137.0(7) 1_555 1_555 n
Si1b O7b Si3b 153.7(8) 1_555 1_555 n
Si2b O8 Si3 140.5(7) 2_656 1_555 n
Si2 O8b Si3b 138.8(7) 2_656 1_555 n
Si2 O9 Si3 139.2(8) 1_555 1_555 n
Si2b O9b Si3b 143.4(8) 1_555 1_555 n
Si1 O10 Si1b 158.5(7) 2_655 -102_343 n
Si2 O11 Si2 137.9(10) 101_445 -102_455 n
Si2b O11b Si2b 139.7(11) 101_444 -102_454 n
C2 N1 C3 25.7(34) 1_555 -2_555 n
C2 N1 N4 135(9) 1_555 -2_555 n
C2 N1 C5 108.5544(21) 1_555 1_555 n
C2 N1 C5 117.1(30) 1_555 -2_555 n
C2 N1 C6 125.0251 1_555 1_555 n
C2 N1 C23 149.8(29) 1_555 -2_555 n
C2 N1 N24 83.2(14) 1_555 1_555 n
C2 N1 N24 140(6) 1_555 -2_555 n
C2 N1 C25 130.0(16) 1_555 1_555 n
C2 N1 C25 124.0(16) 1_555 -2_555 n
C2 N1 C27 30.4(14) 1_555 1_555 n
C2 N1 C27 4(4) 1_555 -2_555 n
C3 N1 N4 110(9) -2_555 -2_555 n
C3 N1 C5 134.2(34) -2_555 1_555 n
C3 N1 C5 143(5) -2_555 -2_555 n
C3 N1 C6 99.4(34) -2_555 1_555 n
C3 N1 C23 124(4) -2_555 -2_555 n
C3 N1 N24 108.8(35) -2_555 1_555 n
C3 N1 N24 162(9) -2_555 -2_555 n
C3 N1 C25 155(4) -2_555 1_555 n
C3 N1 C25 149(4) -2_555 -2_555 n
C3 N1 C27 56.0(32) -2_555 1_555 n
C3 N1 C27 29.4(29) -2_555 -2_555 n
N4 N1 C5 116(9) -2_555 1_555 n
N4 N1 C5 107(6) -2_555 -2_555 n
N4 N1 C6 12(9) -2_555 1_555 n
N4 N1 C23 15(7) -2_555 -2_555 n
N4 N1 N24 140(8) -2_555 1_555 n
N4 N1 N24 82(7) -2_555 -2_555 n
N4 N1 C25 94(7) -2_555 1_555 n
N4 N1 C25 100(7) -2_555 -2_555 n
N4 N1 C27 165(9) -2_555 1_555 n
N4 N1 C27 139(10) -2_555 -2_555 n
C5 N1 C5 8.6(30) 1_555 -2_555 n
C5 N1 C6 126.4204(22) 1_555 1_555 n
C5 N1 C23 100.7(27) 1_555 -2_555 n
C5 N1 N24 25.4(14) 1_555 1_555 n
C5 N1 N24 34(6) 1_555 -2_555 n
C5 N1 C25 21.7(17) 1_555 1_555 n
C5 N1 C25 15.7(16) 1_555 -2_555 n
C5 N1 C27 78.2(14) 1_555 1_555 n
C5 N1 C27 105(4) 1_555 -2_555 n
C5 N1 C6 117.9(30) -2_555 1_555 n
C5 N1 C23 92.2(23) -2_555 -2_555 n
C5 N1 N24 33.9(29) -2_555 1_555 n
C5 N1 N24 26(5) -2_555 -2_555 n
C5 N1 C25 13.3(21) -2_555 1_555 n
C5 N1 C25 7.3(19) -2_555 -2_555 n
C5 N1 C27 86.8(33) -2_555 1_555 n
C5 N1 C27 113(6) -2_555 -2_555 n
C6 N1 C23 26.6(26) 1_555 -2_555 n
C6 N1 N24 151.7(14) 1_555 1_555 n
C6 N1 N24 94(6) 1_555 -2_555 n
C6 N1 C25 104.9(16) 1_555 1_555 n
C6 N1 C25 110.9(16) 1_555 -2_555 n
C6 N1 C27 155.4(14) 1_555 1_555 n
C6 N1 C27 129(4) 1_555 -2_555 n
C23 N1 N24 125.5(32) -2_555 1_555 n
C23 N1 N24 67(6) -2_555 -2_555 n
C23 N1 C25 79.0(27) -2_555 1_555 n
C23 N1 C25 85.0(21) -2_555 -2_555 n
C23 N1 C27 173(5) -2_555 1_555 n
C23 N1 C27 153(5) -2_555 -2_555 n
N24 N1 N24 58(6) 1_555 -2_555 n
N24 N1 C25 46.8(10) 1_555 1_555 n
N24 N1 C25 40.8(14) 1_555 -2_555 n
N24 N1 C27 52.9(12) 1_555 1_555 n
N24 N1 C27 79.6(34) 1_555 -2_555 n
N24 N1 C25 14(6) -2_555 1_555 n
N24 N1 C25 19(6) -2_555 -2_555 n
N24 N1 C27 111(6) -2_555 1_555 n
N24 N1 C27 137(9) -2_555 -2_555 n
C25 N1 C25 6.1(12) 1_555 -2_555 n
C25 N1 C27 99.8(17) 1_555 1_555 n
C25 N1 C27 126(4) 1_555 -2_555 n
C25 N1 C27 93.7(18) -2_555 1_555 n
C25 N1 C27 120(4) -2_555 -2_555 n
C27 N1 C27 27(4) 1_555 -2_555 n
N1 C2 C2 111.5(12) 1_555 -2_555 n
N1 C2 C3 106.9430(17) 1_555 1_555 n
N1 C2 C3 58.4(34) 1_555 -2_555 n
N1 C2 N4 10.0(24) 1_555 -2_555 n
N1 C2 N24 9.6(17) 1_555 -2_555 n
N1 C2 C27 91.4(30) 1_555 1_555 n
N1 C2 C27 14(15) 1_555 -2_555 n
C2 C2 C3 4.7(12) -2_555 1_555 n
C2 C2 C3 169.6(23) -2_555 -2_555 n
C2 C2 N4 121.4(18) -2_555 -2_555 n
C2 C2 N24 102.4(17) -2_555 -2_555 n
C2 C2 C27 20.1(32) -2_555 1_555 n
C2 C2 C27 97(15) -2_555 -2_555 n
C3 C2 C3 164.9(33) 1_555 -2_555 n
C3 C2 N4 116.8(24) 1_555 -2_555 n
C3 C2 N24 97.8(18) 1_555 -2_555 n
C3 C2 C27 15.6(32) 1_555 1_555 n
C3 C2 C27 93(15) 1_555 -2_555 n
C3 C2 N4 48.5(18) -2_555 -2_555 n
C3 C2 N24 67.4(26) -2_555 -2_555 n
C3 C2 C27 150(4) -2_555 1_555 n
C3 C2 C27 73(15) -2_555 -2_555 n
N4 C2 N24 19.1(13) -2_555 -2_555 n
N4 C2 C27 101(4) -2_555 1_555 n
N4 C2 C27 24(14) -2_555 -2_555 n
N24 C2 C27 82(4) -2_555 1_555 n
N24 C2 C27 7(17) -2_555 -2_555 n
C27 C2 C27 77(16) 1_555 -2_555 n
N1 C3 C2 90.4(31) -2_555 1_555 n
N1 C3 C2 96(4) -2_555 -2_555 n
N1 C3 N4 16.7(31) -2_555 1_555 n
N1 C3 N24 5.0(25) -2_555 1_555 n
N1 C3 C27 68(4) -2_555 1_555 n
N1 C3 C27 78.4(30) -2_555 -2_555 n
C2 C3 C2 5.7(14) 1_555 -2_555 n
C2 C3 N4 106.9379 1_555 1_555 n
C2 C3 N24 86.9(12) 1_555 1_555 n
C2 C3 C27 22(4) 1_555 1_555 n
C2 C3 C27 11.9(18) 1_555 -2_555 n
C2 C3 N4 112.5(13) -2_555 1_555 n
C2 C3 N24 92.5(23) -2_555 1_555 n
C2 C3 C27 28(4) -2_555 1_555 n
C2 C3 C27 17.5(25) -2_555 -2_555 n
N4 C3 N24 20.1(12) 1_555 1_555 n
N4 C3 C27 85(4) 1_555 1_555 n
N4 C3 C27 95.0(18) 1_555 -2_555 n
N24 C3 C27 65(4) 1_555 1_555 n
N24 C3 C27 75.0(20) 1_555 -2_555 n
C27 C3 C27 10.3(28) 1_555 -2_555 n
N1 N4 C2 35(7) -2_555 -2_555 n
N1 N4 C3 54(7) -2_555 1_555 n
N1 N4 C5 55(6) -2_555 1_555 n
N1 N4 C5 50(8) -2_555 -2_555 n
N1 N4 C6 163(12) -2_555 -2_555 n
N1 N4 C7 175(7) -2_555 1_555 n
N1 N4 C23 159(9) -2_555 1_555 n
N1 N4 N24 51(7) -2_555 1_555 n
N1 N4 C25 72(8) -2_555 -2_555 n
N1 N4 C27 30(7) -2_555 1_555 n
C2 N4 C3 19.0(19) -2_555 1_555 n
C2 N4 C5 89.5(19) -2_555 1_555 n
C2 N4 C5 84.5(28) -2_555 -2_555 n
C2 N4 C6 131(5) -2_555 -2_555 n
C2 N4 C7 144.2(19) -2_555 1_555 n
C2 N4 C23 165(4) -2_555 1_555 n
C2 N4 N24 85(5) -2_555 1_555 n
C2 N4 C25 106.1(30) -2_555 -2_555 n
C2 N4 C27 4.6(27) -2_555 1_555 n
C3 N4 C5 108.5128(13) 1_555 1_555 n
C3 N4 C5 103.5(14) 1_555 -2_555 n
C3 N4 C6 112(5) 1_555 -2_555 n
C3 N4 C7 125.1672(13) 1_555 1_555 n
C3 N4 C23 146.6(34) 1_555 1_555 n
C3 N4 N24 104.0(35) 1_555 1_555 n
C3 N4 C25 125.1(18) 1_555 -2_555 n
C3 N4 C27 23.7(19) 1_555 1_555 n
C5 N4 C5 5.0(14) 1_555 -2_555 n
C5 N4 C6 139(6) 1_555 -2_555 n
C5 N4 C7 126.3200(24) 1_555 1_555 n
C5 N4 C23 104.3(33) 1_555 1_555 n
C5 N4 N24 7(6) 1_555 1_555 n
C5 N4 C25 16.8(19) 1_555 -2_555 n
C5 N4 C27 84.9(19) 1_555 1_555 n
C5 N4 C6 144(5) -2_555 -2_555 n
C5 N4 C7 131.3(14) -2_555 1_555 n
C5 N4 C23 109.3(24) -2_555 1_555 n
C5 N4 N24 6(7) -2_555 1_555 n
C5 N4 C25 21.7(12) -2_555 -2_555 n
C5 N4 C27 79.9(23) -2_555 1_555 n
C6 N4 C7 14(5) -2_555 1_555 n
C6 N4 C23 36.8(35) -2_555 1_555 n
C6 N4 N24 144(7) -2_555 1_555 n
C6 N4 C25 123(5) -2_555 -2_555 n
C6 N4 C27 135(5) -2_555 1_555 n
C7 N4 C23 22.7(35) 1_555 1_555 n
C7 N4 N24 130.5(35) 1_555 1_555 n
C7 N4 C25 109.7(18) 1_555 -2_555 n
C7 N4 C27 148.8(19) 1_555 1_555 n
C23 N4 N24 108(6) 1_555 1_555 n
C23 N4 C25 87.5(33) 1_555 -2_555 n
C23 N4 C27 169(5) 1_555 1_555 n
N24 N4 C25 21.2(30) 1_555 -2_555 n
N24 N4 C27 81(4) 1_555 1_555 n
C25 N4 C27 101.5(19) -2_555 1_555 n
N1 C5 N1 91.3(24) 1_555 -2_555 n
N1 C5 N4 109.0518(21) 1_555 1_555 n
N1 C5 N4 14.2(17) 1_555 -2_555 n
N1 C5 C5 40.1(12) 1_555 -2_555 n
N1 C5 N21 144.1(25) 1_555 1_555 n
N1 C5 N24 105.6(26) 1_555 1_555 n
N1 C5 N24 15.2(24) 1_555 -2_555 n
N1 C5 C25 108(5) 1_555 1_555 n
N1 C5 C25 127(6) 1_555 -2_555 n
N1 C5 N4 17.8(24) -2_555 1_555 n
N1 C5 N4 105.5(16) -2_555 -2_555 n
N1 C5 C5 131.4(24) -2_555 -2_555 n
N1 C5 N21 124(4) -2_555 1_555 n
N1 C5 N24 15.6(33) -2_555 1_555 n
N1 C5 N24 105.8(24) -2_555 -2_555 n
N1 C5 C25 160(6) -2_555 1_555 n
N1 C5 C25 141(7) -2_555 -2_555 n
N4 C5 N4 123.2(17) 1_555 -2_555 n
N4 C5 C5 149.1(12) 1_555 -2_555 n
N4 C5 N21 106.4(25) 1_555 1_555 n
N4 C5 N24 6(4) 1_555 1_555 n
N4 C5 N24 123.3(22) 1_555 -2_555 n
N4 C5 C25 142(5) 1_555 1_555 n
N4 C5 C25 123(6) 1_555 -2_555 n
N4 C5 C5 25.9(10) -2_555 -2_555 n
N4 C5 N21 129.9(25) -2_555 1_555 n
N4 C5 N24 119.5(27) -2_555 1_555 n
N4 C5 N24 3(4) -2_555 -2_555 n
N4 C5 C25 94(5) -2_555 1_555 n
N4 C5 C25 113(6) -2_555 -2_555 n
C5 C5 N21 104.2(18) -2_555 1_555 n
C5 C5 N24 145.3(29) -2_555 1_555 n
C5 C5 N24 25.9(23) -2_555 -2_555 n
C5 C5 C25 68(4) -2_555 1_555 n
C5 C5 C25 87(5) -2_555 -2_555 n
N21 C5 N24 109.4(34) 1_555 1_555 n
N21 C5 N24 129(4) 1_555 -2_555 n
N21 C5 C25 36.0(25) 1_555 1_555 n
N21 C5 C25 17(4) 1_555 -2_555 n
N24 C5 N24 119(4) 1_555 -2_555 n
N24 C5 C25 144(6) 1_555 1_555 n
N24 C5 C25 125(7) 1_555 -2_555 n
N24 C5 C25 93(5) -2_555 1_555 n
N24 C5 C25 112(6) -2_555 -2_555 n
C25 C5 C25 19(4) 1_555 -2_555 n
N1 C6 N4 4.9(31) 1_555 -2_555 n
N1 C6 C7 140(13) 1_555 -2_555 n
N1 C6 C23 79(4) 1_555 -2_555 n
N1 C6 N24 16.8(15) 1_555 -2_555 n
N4 C6 C7 135(15) -2_555 -2_555 n
N4 C6 C23 74(5) -2_555 -2_555 n
N4 C6 N24 12.4(28) -2_555 -2_555 n
C7 C6 C23 61(11) -2_555 -2_555 n
C7 C6 N24 123(13) -2_555 -2_555 n
C23 C6 N24 62(4) -2_555 -2_555 n
N4 C7 C6 31(11) 1_555 -2_555 n
N4 C7 C22 88.2(16) 1_555 1_555 n
N4 C7 C23 42(5) 1_555 1_555 n
C6 C7 C22 118(12) -2_555 1_555 n
C6 C7 C23 73(9) -2_555 1_555 n
C22 C7 C23 47(5) 1_555 1_555 n
C5 N21 N21 75.8(18) 1_555 -2_555 n
C5 N21 C22 92.2(13) 1_555 1_555 n
C5 N21 C25 16.5(13) 1_555 1_555 n
C5 N21 C25 8.1(19) 1_555 -2_555 n
C5 N21 C26 142.7(13) 1_555 1_555 n
C5 N21 C26 143(5) 1_555 -2_555 n
N21 N21 C22 167.6(13) -2_555 1_555 n
N21 N21 C25 59.4(12) -2_555 1_555 n
N21 N21 C25 67.8(25) -2_555 -2_555 n
N21 N21 C26 67.1(12) -2_555 1_555 n
N21 N21 C26 67.6(33) -2_555 -2_555 n
C22 N21 C25 108.5543(17) 1_555 1_555 n
C22 N21 C25 100.1(19) 1_555 -2_555 n
C22 N21 C26 125.0253(18) 1_555 1_555 n
C22 N21 C26 125(4) 1_555 -2_555 n
C25 N21 C25 8.4(19) 1_555 -2_555 n
C25 N21 C26 126.420(4) 1_555 1_555 n
C25 N21 C26 127(4) 1_555 -2_555 n
C25 N21 C26 134.8(19) -2_555 1_555 n
C25 N21 C26 135(6) -2_555 -2_555 n
C26 N21 C26 0.00(4) 1_555 -2_555 n
C7 C22 N21 126.5(12) 1_555 1_555 n
C7 C22 C23 20.0(13) 1_555 1_555 n
N21 C22 C23 106.9427 1_555 1_555 n
N1 C23 N4 5.7(29) -2_555 1_555 n
N1 C23 C6 75(4) -2_555 -2_555 n
N1 C23 C7 121(6) -2_555 1_555 n
N1 C23 C22 124.3(20) -2_555 1_555 n
N1 C23 N24 17.6(20) -2_555 1_555 n
N4 C23 C6 69(6) 1_555 -2_555 n
N4 C23 C7 115(8) 1_555 1_555 n
N4 C23 C22 130.0(23) 1_555 1_555 n
N4 C23 N24 23.3(24) 1_555 1_555 n
C6 C23 C7 46(6) -2_555 1_555 n
C6 C23 C22 155(6) -2_555 1_555 n
C6 C23 N24 92(5) -2_555 1_555 n
C7 C23 C22 113(6) 1_555 1_555 n
C7 C23 N24 138(6) 1_555 1_555 n
C22 C23 N24 106.9384(6) 1_555 1_555 n
N1 N24 N1 92(6) 1_555 -2_555 n
N1 N24 C2 62.8(21) 1_555 -2_555 n
N1 N24 C3 82.9(15) 1_555 1_555 n
N1 N24 N4 138(5) 1_555 1_555 n
N1 N24 C5 49.0(19) 1_555 1_555 n
N1 N24 C5 40.3(19) 1_555 -2_555 n
N1 N24 C6 161(4) 1_555 -2_555 n
N1 N24 C23 173.1(19) 1_555 1_555 n
N1 N24 N24 15.0(15) 1_555 -2_555 n
N1 N24 C25 64.6(19) 1_555 1_555 n
N1 N24 C25 72.2(28) 1_555 -2_555 n
N1 N24 C27 61.7(19) 1_555 1_555 n
N1 N24 C2 30(4) -2_555 -2_555 n
N1 N24 C3 13(6) -2_555 1_555 n
N1 N24 N4 46(7) -2_555 1_555 n
N1 N24 C5 138(8) -2_555 1_555 n
N1 N24 C5 130(8) -2_555 -2_555 n
N1 N24 C6 70(6) -2_555 -2_555 n
N1 N24 C23 95(7) -2_555 1_555 n
N1 N24 N24 107(6) -2_555 -2_555 n
N1 N24 C25 155(8) -2_555 1_555 n
N1 N24 C25 161(9) -2_555 -2_555 n
N1 N24 C27 31(6) -2_555 1_555 n
C2 N24 C3 20.1(24) -2_555 1_555 n
C2 N24 N4 76(5) -2_555 1_555 n
C2 N24 C5 111.6(29) -2_555 1_555 n
C2 N24 C5 103.0(30) -2_555 -2_555 n
C2 N24 C6 99.2(27) -2_555 -2_555 n
C2 N24 C23 124.1(26) -2_555 1_555 n
C2 N24 N24 77.6(17) -2_555 -2_555 n
C2 N24 C25 127.4(26) -2_555 1_555 n
C2 N24 C25 135.0(34) -2_555 -2_555 n
C2 N24 C27 1.3(34) -2_555 1_555 n
C3 N24 N4 55.9(33) 1_555 1_555 n
C3 N24 C5 131.5(33) 1_555 1_555 n
C3 N24 C5 123.0(28) 1_555 -2_555 n
C3 N24 C6 79.2(30) 1_555 -2_555 n
C3 N24 C23 104.0(19) 1_555 1_555 n
C3 N24 N24 97.7(13) 1_555 -2_555 n
C3 N24 C25 147.4(18) 1_555 1_555 n
C3 N24 C25 155.1(27) 1_555 -2_555 n
C3 N24 C27 21.1(19) 1_555 1_555 n
N4 N24 C5 167(10) 1_555 1_555 n
N4 N24 C5 171(10) 1_555 -2_555 n
N4 N24 C6 23(4) 1_555 -2_555 n
N4 N24 C23 49(4) 1_555 1_555 n
N4 N24 N24 153(4) 1_555 -2_555 n
N4 N24 C25 156(4) 1_555 1_555 n
N4 N24 C25 149(4) 1_555 -2_555 n
N4 N24 C27 77(4) 1_555 1_555 n
C5 N24 C5 8.8(27) 1_555 -2_555 n
C5 N24 C6 147(5) 1_555 -2_555 n
C5 N24 C23 124.2(29) 1_555 1_555 n
C5 N24 N24 34.7(29) 1_555 -2_555 n
C5 N24 C25 16.5(30) 1_555 1_555 n
C5 N24 C25 24(4) 1_555 -2_555 n
C5 N24 C27 110.5(29) 1_555 1_555 n
C5 N24 C6 156(4) -2_555 -2_555 n
C5 N24 C23 132.8(22) -2_555 1_555 n
C5 N24 N24 25.9(23) -2_555 -2_555 n
C5 N24 C25 24.6(23) -2_555 1_555 n
C5 N24 C25 32.1(27) -2_555 -2_555 n
C5 N24 C27 101.9(22) -2_555 1_555 n
C6 N24 C23 25.8(26) -2_555 1_555 n
C6 N24 N24 174.8(29) -2_555 -2_555 n
C6 N24 C25 133.1(27) -2_555 1_555 n
C6 N24 C25 125.5(26) -2_555 -2_555 n
C6 N24 C27 100.1(26) -2_555 1_555 n
C23 N24 N24 158.1(12) 1_555 -2_555 n
C23 N24 C25 108.5128(18) 1_555 1_555 n
C23 N24 C25 100.9(17) 1_555 -2_555 n
C23 N24 C27 125.1677 1_555 1_555 n
N24 N24 C25 49.8(12) -2_555 1_555 n
N24 N24 C25 57.4(19) -2_555 -2_555 n
N24 N24 C27 76.6(12) -2_555 1_555 n
C25 N24 C25 7.7(17) 1_555 -2_555 n
C25 N24 C27 126.3195(4) 1_555 1_555 n
C25 N24 C27 134.0(17) -2_555 1_555 n
N1 C25 N1 62.6(20) 1_555 -2_555 n
N1 C25 N4 14.2(18) 1_555 -2_555 n
N1 C25 C5 50(4) 1_555 1_555 n
N1 C25 C5 26(5) 1_555 -2_555 n
N1 C25 N21 177.6(16) 1_555 1_555 n
N1 C25 N21 129.5(33) 1_555 -2_555 n
N1 C25 N24 68.6(16) 1_555 1_555 n
N1 C25 N24 5.1(23) 1_555 -2_555 n
N1 C25 C25 118.3(12) 1_555 -2_555 n
N1 C25 N4 76.8(17) -2_555 -2_555 n
N1 C25 C5 13(4) -2_555 1_555 n
N1 C25 C5 37(4) -2_555 -2_555 n
N1 C25 N21 115.0(16) -2_555 1_555 n
N1 C25 N21 167.9(31) -2_555 -2_555 n
N1 C25 N24 6.4(18) -2_555 1_555 n
N1 C25 N24 67.0(19) -2_555 -2_555 n
N1 C25 C25 55.6(11) -2_555 -2_555 n
N4 C25 C5 64(5) -2_555 1_555 n
N4 C25 C5 40(4) -2_555 -2_555 n
N4 C25 N21 168.1(23) -2_555 1_555 n
N4 C25 N21 115.3(32) -2_555 -2_555 n
N4 C25 N24 82.7(23) -2_555 1_555 n
N4 C25 N24 10.1(14) -2_555 -2_555 n
N4 C25 C25 132.5(16) -2_555 -2_555 n
C5 C25 C5 24(8) 1_555 -2_555 n
C5 C25 N21 127.6(34) 1_555 1_555 n
C5 C25 N21 177(6) 1_555 -2_555 n
C5 C25 N24 20(4) 1_555 1_555 n
C5 C25 N24 55(5) 1_555 -2_555 n
C5 C25 C25 68(4) 1_555 -2_555 n
C5 C25 N21 152(5) -2_555 1_555 n
C5 C25 N21 155(6) -2_555 -2_555 n
C5 C25 N24 43(5) -2_555 1_555 n
C5 C25 N24 31(4) -2_555 -2_555 n
C5 C25 C25 93(5) -2_555 -2_555 n
N21 C25 N21 52.8(35) 1_555 -2_555 n
N21 C25 N24 109.0518(22) 1_555 1_555 n
N21 C25 N24 176.3(24) 1_555 -2_555 n
N21 C25 C25 59.4(12) 1_555 -2_555 n
N21 C25 N24 161.7(34) -2_555 1_555 n
N21 C25 N24 125(4) -2_555 -2_555 n
N21 C25 C25 112.2(25) -2_555 -2_555 n
N24 C25 N24 72.8(27) 1_555 -2_555 n
N24 C25 C25 49.8(12) 1_555 -2_555 n
N24 C25 C25 122.6(19) -2_555 -2_555 n
N21 C26 N21 45.3(23) 1_555 -2_555 n
N21 C26 C26 67.1(12) 1_555 -2_555 n
N21 C26 C26 112.4(33) -2_555 -2_555 n
N1 C27 N1 77(4) 1_555 -2_555 n
N1 C27 C2 58.2(28) 1_555 1_555 n
N1 C27 C2 121(15) 1_555 -2_555 n
N1 C27 C3 159(5) 1_555 1_555 n
N1 C27 C3 45.5(22) 1_555 -2_555 n
N1 C27 N4 87.9(21) 1_555 1_555 n
N1 C27 N24 65.3(15) 1_555 1_555 n
N1 C27 C27 38.2(15) 1_555 -2_555 n
N1 C27 C2 135(6) -2_555 1_555 n
N1 C27 C2 162(19) -2_555 -2_555 n
N1 C27 C3 82(5) -2_555 1_555 n
N1 C27 C3 123(5) -2_555 -2_555 n
N1 C27 N4 11.0(34) -2_555 1_555 n
N1 C27 N24 12.2(28) -2_555 1_555 n
N1 C27 C27 115(4) -2_555 -2_555 n
C2 C27 C2 63(14) 1_555 -2_555 n
C2 C27 C3 142(7) 1_555 1_555 n
C2 C27 C3 12.8(24) 1_555 -2_555 n
C2 C27 N4 146(5) 1_555 1_555 n
C2 C27 N24 123(4) 1_555 1_555 n
C2 C27 C27 20.1(32) 1_555 -2_555 n
C2 C27 C3 79(17) -2_555 1_555 n
C2 C27 C3 76(14) -2_555 -2_555 n
C2 C27 N4 151(17) -2_555 1_555 n
C2 C27 N24 172(21) -2_555 1_555 n
C2 C27 C27 83(15) -2_555 -2_555 n
C3 C27 C3 155(7) 1_555 -2_555 n
C3 C27 N4 71(4) 1_555 1_555 n
C3 C27 N24 94(4) 1_555 1_555 n
C3 C27 C27 162(5) 1_555 -2_555 n
C3 C27 N4 133(4) -2_555 1_555 n
C3 C27 N24 110.6(26) -2_555 1_555 n
C3 C27 C27 7.5(22) -2_555 -2_555 n
N4 C27 N24 22.6(17) 1_555 1_555 n
N4 C27 C27 126.0(21) 1_555 -2_555 n
N24 C27 C27 103.4(12) 1_555 -2_555 n

loop_
_geom_bond_atom_site_label_1
_geom_bond_atom_site_label_2
_geom_bond_distance
_geom_bond_site_symmetry_2
_geom_bond_publ_flag
Si1 Si3 3.030(7) 1_555 n
Si1 O4 1.620(6) 101_544 n
Si1 O5 1.588(10) -101_544 n
Si1 O7 1.606(10) 1_555 n
Si1 O10 1.581(11) 2_655 n
Si1b O4b 1.597(6) 101_545 n
Si1b O5b 1.557(10) -101_545 n
Si1b O7b 1.542(10) 1_555 n
Si1b O10 1.629(11) -102_444 n
Si2 Si3 3.030(7) 1_555 n
Si2 O5 1.617(11) 1_555 n
Si2 O8b 1.628(11) 2_656 n
Si2 O9 1.581(10) 1_555 n
Si2 O11 1.644(7) 101_554 n
Si2 F22 2.709(12) 1_555 n
Si2b Si2b 2.998(10) -2_565 n
Si2b Si3 3.015(9) 2_656 n
Si2b O5b 1.684(11) 1_555 n
Si2b O8 1.608(11) 2_656 n
Si2b O9b 1.648(10) 1_555 n
Si2b O11b 1.597(7) 101_555 n
Si2b F22 2.532(11) 2_656 n
Si3 Si1 3.030(7) 1_555 n
Si3 Si2 3.030(7) 1_555 n
Si3 Si2b 3.015(9) 2_656 n
Si3 O6 1.637(6) 101_554 n
Si3 O7 1.651(11) 1_555 n
Si3 O8 1.596(12) 1_555 n
Si3 O9 1.651(11) 1_555 n
Si3 F22 2.569(11) 1_555 n
Si3b O6b 1.618(6) 101_555 n
Si3b O7b 1.635(10) 1_555 n
Si3b O8b 1.625(12) 1_555 n
Si3b O9b 1.562(11) 1_555 n
Si3b F22 2.726(11) 2_656 n
O4 Si1 1.620(6) 101_455 n
O4 Si1 1.620(6) 102_555 n
O4b Si1b 1.597(6) 101_454 n
O4b Si1b 1.597(6) 102_555 n
O5 Si1 1.588(10) -101_544 n
O5 Si2 1.617(11) 1_555 n
O5b Si1b 1.557(10) -101_545 n
O5b Si2b 1.684(11) 1_555 n
O6 Si3 1.637(6) 101_445 n
O6 Si3 1.637(6) -102_344 n
O6b Si3b 1.618(6) 101_444 n
O6b Si3b 1.618(6) -102_343 n
O7 Si1 1.606(10) 1_555 n
O7 Si3 1.651(11) 1_555 n
O7b Si1b 1.542(10) 1_555 n
O7b Si3b 1.635(10) 1_555 n
O8 Si2b 1.608(11) 2_656 n
O8 Si3 1.596(12) 1_555 n
O8b Si2 1.628(11) 2_656 n
O8b Si3b 1.625(12) 1_555 n
O9 Si2 1.581(10) 1_555 n
O9 Si3 1.651(11) 1_555 n
O9b Si2b 1.648(10) 1_555 n
O9b Si3b 1.562(11) 1_555 n
O10 Si1 1.581(11) 2_655 n
O10 Si1b 1.629(11) -102_343 n
O11 Si2 1.644(7) 101_445 n
O11 Si2 1.644(7) -102_344 n
O11b Si2b 1.597(7) 101_444 n
O11b Si2b 1.597(7) -102_343 n
F22 Si2 2.709(12) 1_555 n
F22 Si2 2.709(12) -2_565 n
F22 Si2b 2.532(11) 2_656 n
F22 Si2b 2.532(11) -1_666 n
F22 Si3 2.569(11) 1_555 n
F22 Si3 2.569(11) -2_565 n
F22 Si3b 2.726(11) 2_656 n
F22 Si3b 2.726(11) -1_666 n
N1 N1 1.76(6) -2_555 n
N1 C2 1.39203(5) 1_555 n
N1 C2 1.80(5) -2_555 n
N1 C3 2.19773(5) 1_555 n
N1 C3 1.19(4) -2_555 n
N1 N4 2.15413(6) 1_555 n
N1 N4 0.42(6) -2_555 n
N1 C5 1.322410(20) 1_555 n
N1 C5 1.13(6) -2_555 n
N1 C6 1.48170(4) 1_555 n
N1 C7 1.91(6) -2_555 n
N1 C23 1.50(5) -2_555 n
N1 N24 1.688(32) 1_555 n
N1 N24 0.46(5) -2_555 n
N1 C25 1.64(5) 1_555 n
N1 C25 1.75(5) -2_555 n
N1 C27 1.64(5) 1_555 n
N1 C27 1.12(4) -2_555 n
C2 N1 1.39203(5) 1_555 n
C2 N1 1.80(5) -2_555 n
C2 C2 0.74(7) -2_555 n
C2 C3 1.342710(30) 1_555 n
C2 C3 0.61(7) -2_555 n
C2 N4 2.19822(5) 1_555 n
C2 N4 1.72(5) -2_555 n
C2 C5 2.20409(6) 1_555 n
C2 C5 2.160(13) -2_555 n
C2 N24 2.057(34) 1_555 n
C2 N24 1.77(4) -2_555 n
C2 C27 0.83(4) 1_555 n
C2 C27 0.29(4) -2_555 n
C3 N1 2.19773(5) 1_555 n
C3 N1 1.19(4) -2_555 n
C3 C2 1.342710(30) 1_555 n
C3 C2 0.61(7) -2_555 n
C3 C3 1.94(7) -2_555 n
C3 N4 1.39273(4) 1_555 n
C3 C5 2.20433(6) 1_555 n
C3 C6 2.05(7) -2_555 n
C3 N24 1.63(4) 1_555 n
C3 C27 0.59(5) 1_555 n
C3 C27 1.39(7) -2_555 n
N4 N1 2.15413(6) 1_555 n
N4 N1 0.42(6) -2_555 n
N4 C2 2.19822(5) 1_555 n
N4 C2 1.72(5) -2_555 n
N4 C3 1.39273(4) 1_555 n
N4 C5 1.322710(30) 1_555 n
N4 C5 1.55(7) -2_555 n
N4 C6 1.07(6) -2_555 n
N4 C7 1.48260(4) 1_555 n
N4 C23 1.10(4) 1_555 n
N4 N24 0.58(4) 1_555 n
N4 N24 2.03(5) -2_555 n
N4 C25 1.87(4) 1_555 n
N4 C25 1.72(5) -2_555 n
N4 C27 1.46(4) 1_555 n
N4 C27 2.05(7) -2_555 n
C5 N1 1.322410(20) 1_555 n
C5 N1 1.13(6) -2_555 n
C5 C2 2.20409(6) 1_555 n
C5 C2 2.160(13) -2_555 n
C5 C3 2.20433(6) 1_555 n
C5 N4 1.322710(30) 1_555 n
C5 N4 1.55(7) -2_555 n
C5 C5 0.26(8) -2_555 n
C5 N21 1.78(4) 1_555 n
C5 N21 1.87(4) -2_555 n
C5 C23 1.92(4) 1_555 n
C5 C23 2.18(5) -2_555 n
C5 N24 0.75(4) 1_555 n
C5 N24 0.98(6) -2_555 n
C5 C25 0.64(4) 1_555 n
C5 C25 0.59(4) -2_555 n
C5 C27 1.88(4) 1_555 n
C5 C27 1.94(5) -2_555 n
C6 N1 1.48170(4) 1_555 n
C6 C3 2.05(7) -2_555 n
C6 N4 1.07(6) -2_555 n
C6 C7 0.52(7) -2_555 n
C6 C22 1.99(7) -2_555 n
C6 C23 0.69(7) -2_555 n
C6 N24 1.58(5) -2_555 n
C7 N1 1.91(6) -2_555 n
C7 N4 1.48260(4) 1_555 n
C7 C6 0.52(7) -2_555 n
C7 C22 1.69(8) 1_555 n
C7 C23 0.63(6) 1_555 n
C7 N24 1.910(33) 1_555 n
N21 C5 1.78(4) 1_555 n
N21 C5 1.87(4) -2_555 n
N21 N21 1.14(7) -2_555 n
N21 C22 1.39204(5) 1_555 n
N21 C23 2.19773(4) 1_555 n
N21 N24 2.15413(6) 1_555 n
N21 C25 1.322410(30) 1_555 n
N21 C25 1.229(16) -2_555 n
N21 C26 1.48170(4) 1_555 n
N21 C26 1.48(5) -2_555 n
C22 C6 1.99(7) -2_555 n
C22 C7 1.69(8) 1_555 n
C22 N21 1.39204(5) 1_555 n
C22 C23 1.342710(20) 1_555 n
C22 N24 2.19822(5) 1_555 n
C22 C25 2.20410(5) 1_555 n
C22 C25 2.01(4) -2_555 n
C23 N1 1.50(5) -2_555 n
C23 N4 1.10(4) 1_555 n
C23 C5 1.92(4) 1_555 n
C23 C5 2.18(5) -2_555 n
C23 C6 0.69(7) -2_555 n
C23 C7 0.63(6) 1_555 n
C23 N21 2.19773(4) 1_555 n
C23 C22 1.342710(20) 1_555 n
C23 N24 1.392720(30) 1_555 n
C23 C25 2.20433(6) 1_555 n
C23 C25 2.00(4) -2_555 n
N24 N1 1.688(32) 1_555 n
N24 N1 0.46(5) -2_555 n
N24 C2 2.057(34) 1_555 n
N24 C2 1.77(4) -2_555 n
N24 C3 1.63(4) 1_555 n
N24 N4 0.58(4) 1_555 n
N24 N4 2.03(5) -2_555 n
N24 C5 0.75(4) 1_555 n
N24 C5 0.98(6) -2_555 n
N24 C6 1.58(5) -2_555 n
N24 C7 1.910(33) 1_555 n
N24 N21 2.15413(6) 1_555 n
N24 C22 2.19822(5) 1_555 n
N24 C23 1.392720(30) 1_555 n
N24 N24 1.50(5) -2_555 n
N24 C25 1.322710(30) 1_555 n
N24 C25 1.198(24) -2_555 n
N24 C27 1.48259(4) 1_555 n
N24 C27 1.85(5) -2_555 n
C25 N1 1.64(5) 1_555 n
C25 N1 1.75(5) -2_555 n
C25 N4 1.87(4) 1_555 n
C25 N4 1.72(5) -2_555 n
C25 C5 0.64(4) 1_555 n
C25 C5 0.59(4) -2_555 n
C25 N21 1.322410(30) 1_555 n
C25 N21 1.229(16) -2_555 n
C25 C22 2.20410(5) 1_555 n
C25 C22 2.01(4) -2_555 n
C25 C23 2.20433(6) 1_555 n
C25 C23 2.00(4) -2_555 n
C25 N24 1.322710(30) 1_555 n
C25 N24 1.198(24) -2_555 n
C25 C25 0.21(4) -2_555 n
C26 N21 1.48170(4) 1_555 n
C26 N21 1.48(5) -2_555 n
C26 C26 0.01(12) -2_555 n
C27 N1 1.64(5) 1_555 n
C27 N1 1.12(4) -2_555 n
C27 C2 0.83(4) 1_555 n
C27 C2 0.29(4) -2_555 n
C27 C3 0.59(5) 1_555 n
C27 C3 1.39(7) -2_555 n
C27 N4 1.46(4) 1_555 n
C27 N4 2.05(7) -2_555 n
C27 C5 1.88(4) 1_555 n
C27 C5 1.94(5) -2_555 n
C27 N24 1.48259(4) 1_555 n
C27 N24 1.85(5) -2_555 n
C27 C27 0.81(10) -2_555 n
